data_2006760
loop_
_publ_author_name
' Philip J. Cox'
' R. Alan Howie'
' Helena Rufino'
' James L. Wardell'

_publ_section_title
;
 Two Tosylated
 1,2-<i>O</i>-Isopropylidene-\a-<small>D</small>-xylofuranoses
;
_journal_issue 12
_journal_name_full 'Acta Crystallographica Section C'
_journal_page_first 1939
_journal_page_last 1941
_journal_paper_doi 10.1107/S0108270197010810
_journal_volume 53
_journal_year 1997
_chemical_formula_sum 'C22 H26 O9 S2'
_chemical_formula_weight 498.55
_chemical_melting_point 362.6(5)
_chemical_name_systematic
;
1,2-O-isopropylidene-3,5-di-O-p-tosyl-\a-D-xylofuranose
;
_space_group_IT_number 4
_symmetry_cell_setting monoclinic
_symmetry_space_group_name_Hall 'P 2yb'
_symmetry_space_group_name_H-M 'P 1 21 1'
_audit_creation_method SHELXL
_cell_angle_alpha 90.00
_cell_angle_beta 100.17(6)
_cell_angle_gamma 90.00
_cell_formula_units_Z 2
_cell_length_a 6.391(6)
_cell_length_b 13.795(6)
_cell_length_c 13.967(8)
_cell_measurement_reflns_used 14
_cell_measurement_temperature 293(2)
_cell_measurement_theta_max 19.0
_cell_measurement_theta_min 11.8
_cell_volume 1212.0(15)
_computing_molecular_graphics 'ZORTEP (Zsolnai, 1996)'
_computing_structure_refinement 'SHELXL93 (Sheldrick, 1993)'
_computing_structure_solution 'SHELXS86 (Sheldrick, 1990)'
_diffrn_ambient_temperature 293(2)
_diffrn_measurement_device 'Nicolet P3 diffractometer'
_diffrn_measurement_method '\q-2\q scans'
_diffrn_radiation_monochromator graphite
_diffrn_radiation_source 'fine-focus sealed tube'
_diffrn_radiation_type MoK\a
_diffrn_radiation_wavelength 0.71069
_diffrn_reflns_av_R_equivalents 0.0561
_diffrn_reflns_av_sigmaI/netI 0.1005
_diffrn_reflns_limit_h_max 7
_diffrn_reflns_limit_h_min 0
_diffrn_reflns_limit_k_max 16
_diffrn_reflns_limit_k_min 0
_diffrn_reflns_limit_l_max 16
_diffrn_reflns_limit_l_min -16
_diffrn_reflns_number 2449
_diffrn_reflns_theta_max 25.06
_diffrn_reflns_theta_min 2.09
_diffrn_standards_decay_% 2.2
_diffrn_standards_interval_count 50
_diffrn_standards_number 2
_exptl_absorpt_coefficient_mu 0.268
_exptl_absorpt_correction_type none
_exptl_crystal_colour colourless
_exptl_crystal_density_diffrn 1.366
_exptl_crystal_density_meas ?
_exptl_crystal_description plate
_exptl_crystal_F_000 524
_exptl_crystal_size_max 0.5
_exptl_crystal_size_mid 0.4
_exptl_crystal_size_min 0.2
_refine_diff_density_max 0.20
_refine_diff_density_min -0.21
_refine_ls_abs_structure_details 'Flack (1983)'
_refine_ls_abs_structure_Flack -0.09(15)
_refine_ls_extinction_method none
_refine_ls_goodness_of_fit_all 0.968
_refine_ls_goodness_of_fit_obs 1.230
_refine_ls_hydrogen_treatment riding
_refine_ls_matrix_type full
_refine_ls_number_parameters 304
_refine_ls_number_reflns 2252
_refine_ls_number_restraints 1
_refine_ls_restrained_S_all 0.968
_refine_ls_restrained_S_obs 1.229
_refine_ls_R_factor_all 0.1396
_refine_ls_R_factor_obs .0605
_refine_ls_shift/esd_max -0.005
_refine_ls_shift/esd_mean 0.000
_refine_ls_structure_factor_coef Fsqd
_refine_ls_weighting_details 'w = 1/[\s^2^(Fo^2^)+(0.0398P)^2^] where P=(Fo^2^+2Fc^2^)/3'
_refine_ls_weighting_scheme calc
_refine_ls_wR_factor_all 0.1149
_refine_ls_wR_factor_obs .0980
_reflns_number_observed 1178
_reflns_number_total 2252
_reflns_observed_criterion >2sigma(I)
_cod_data_source_file bm1152.cif
_cod_data_source_block 2
_cod_depositor_comments
;
The following automatic conversions were performed:
'_geom_bond_publ_flag' value 'Y' changed to 'y' according to
'/home/saulius/struct/CIF-dictionaries/cif_core.dic' dictionary named
'cif_core.dic' version 2.4.1 from 2010-06-29 (8
times).

'_geom_bond_publ_flag' value 'N' changed to 'n' according to
'/home/saulius/struct/CIF-dictionaries/cif_core.dic' dictionary named
'cif_core.dic' version 2.4.1 from 2010-06-29 (28 times).

Automatic conversion script
Id: cif_fix_enum 1527 2010-12-29 10:47:43Z saulius 

The following automatic conversions were performed:

'_chemical_melting_point' value '89-90\%C' was changed to '362.6(5)'
- it was converted from degrees Celsius(C) to Kelvins(K), the average
value was taken and precision was estimated.

Automatic conversion script
Id: cif_fix_values 1646 2011-03-28 12:23:43Z adriana 

The following automatic conversions were performed:

'_chemical_melting_point' value '89-90\%C' was changed to '362.6(5)'
- it was converted from degrees Celsius(C) to Kelvins(K), the average
value was taken and precision was estimated.

'_geom_bond_publ_flag'
value 'Y' changed to 'y' according to
/home/saulius/struct/CIF-dictionaries/cif_core.dic dictionary named
'cif_core.dic' version 2.4.1 from 2010-06-29 (8
times).

'_geom_bond_publ_flag' value 'N' changed to 'n' according to
/home/saulius/struct/CIF-dictionaries/cif_core.dic dictionary named
'cif_core.dic' version 2.4.1 from 2010-06-29 (28
times).

'_geom_angle_publ_flag' value 'N' changed to 'n' according
to /home/saulius/struct/CIF-dictionaries/cif_core.dic dictionary
named 'cif_core.dic' version 2.4.1 from 2010-06-29 (56
times).

'_geom_torsion_publ_flag' value 'N' changed to 'n' according
to /home/saulius/struct/CIF-dictionaries/cif_core.dic dictionary
named 'cif_core.dic' version 2.4.1 from 2010-06-29 (67
times).

'_geom_torsion_publ_flag' value 'Y' changed to 'y' according
to /home/saulius/struct/CIF-dictionaries/cif_core.dic dictionary
named 'cif_core.dic' version 2.4.1 from 2010-06-29 (2 times).

Automatic conversion script
Id: cif_fix_values 1715 2011-07-08 13:25:40Z adriana 

The following automatic conversions were performed:

'_exptl_crystal_density_meas' value 'not measured' was changed to '?'
- the value is perceived as not measured.

Automatic conversion script
Id: cif_fix_values 3008 2015-01-20 13:52:24Z robertas 

The following automatic conversions were performed:

'_refine_ls_weighting_scheme' value 'calc w =
1/[\s^2^(Fo^2^)+(0.0398P)^2^] where P=(Fo^2^+2Fc^2^)/3' was changed
to 'calc'. New tag '_refine_ls_weighting_details' was created. The
value of the new tag was set to 'w = 1/[\s^2^(Fo^2^)+(0.0398P)^2^]
where P=(Fo^2^+2Fc^2^)/3'.

Automatic conversion script
Id: cif_fix_values 3143 2015-03-26 13:38:13Z robertas 
;
_cod_original_cell_volume 1212.0(14)
_cod_original_sg_symbol_H-M 'P 21'
_cod_database_code 2006760

loop_
_symmetry_equiv_pos_as_xyz
'x, y, z'
'-x, y+1/2, -z'

loop_
_atom_site_aniso_label
_atom_site_aniso_U_11
_atom_site_aniso_U_22
_atom_site_aniso_U_33
_atom_site_aniso_U_12
_atom_site_aniso_U_13
_atom_site_aniso_U_23
S1 .069(2) .0548(14) .087(2) .0061(14) .0025(13) .0022(14)
S2 .0615(15) .0624(15) .070(2) .0095(13) .0133(12) .0012(13)
O1 .110(5) .052(4) .060(4) -.001(4) -.002(3) -.020(3)
O2 .101(5) .075(5) .065(4) .001(4) .022(3) -.010(3)
O3 .085(4) .064(4) .053(3) .000(3) .008(3) .001(3)
O4 .054(3) .062(3) .056(3) -.003(3) .007(3) -.004(3)
O5 .108(5) .062(4) .105(5) .011(4) .035(4) -.003(4)
O6 .116(5) .069(4) .077(4) -.003(4) .009(4) -.023(3)
O7 .072(4) .105(6) .151(6) -.002(4) .040(4) -.025(5)
O8 .051(3) .097(5) .105(4) .011(4) .016(3) .007(4)
O9 .100(5) .045(4) .093(4) .007(3) .034(4) -.005(3)
C1 .071(6) .075(7) .047(5) .005(5) .007(4) -.003(5)
C2 .039(4) .073(5) .045(5) .005(4) -.001(4) .002(4)
C3 .041(4) .069(5) .047(4) -.006(5) -.005(4) -.009(4)
C4 .055(5) .053(5) .071(6) .005(4) .007(5) -.005(5)
C5 .076(7) .077(7) .067(6) .014(6) .012(5) .002(5)
C6 .149(9) .104(8) .106(8) .048(9) .050(7) .044(7)
C7 .081(7) .157(11) .116(9) -.014(8) .028(6) .000(8)
C8 .083(7) .065(6) .149(10) .002(6) .068(7) -.032(7)
C9 .057(5) .053(5) .070(6) .016(4) .008(5) .008(5)
C10 .068(5) .064(6) .075(6) .004(6) .016(5) -.001(5)
C11 .092(7) .064(6) .054(5) .014(6) .004(5) -.002(5)
C12 .066(6) .065(6) .065(6) -.003(5) -.001(5) -.003(5)
C13 .066(6) .068(7) .087(6) .012(6) .022(5) .007(5)
C14 .069(6) .064(6) .085(6) .005(5) .013(5) -.013(5)
C15 .090(7) .091(7) .101(7) -.015(7) -.014(6) -.001(6)
C16 .061(5) .047(5) .052(5) -.002(4) .014(4) -.002(4)
C17 .061(5) .071(6) .058(5) -.017(5) .002(5) .002(5)
C18 .087(7) .051(5) .085(6) -.022(5) .020(6) .012(5)
C19 .069(6) .057(5) .050(5) -.005(5) -.003(5) .002(5)
C20 .063(6) .076(7) .067(6) -.021(5) .001(5) -.010(5)
C21 .069(6) .063(5) .056(5) -.011(5) .003(5) -.009(4)
C22 .122(9) .075(7) .077(6) .009(6) -.006(6) -.007(6)

loop_
_atom_site_label
_atom_site_fract_x
_atom_site_fract_y
_atom_site_fract_z
_atom_site_U_iso_or_equiv
_atom_site_thermal_displace_type
_atom_site_calc_flag
_atom_site_refinement_flags
_atom_site_occupancy
_atom_site_disorder_group
_atom_site_type_symbol
S1 1.0434(4) .19374(15) .8002(2) .0714(7) Uani d . 1 . S
S2 .4260(3) .5218(2) .8453(2) .0644(6) Uani d . 1 . S
O1 .6797(10) .4127(4) .5829(4) .076(2) Uani d . 1 . O
O2 .7805(9) .5418(4) .4962(4) .079(2) Uani d . 1 . O
O3 .7878(9) .6408(4) .6257(4) .0678(15) Uani d . 1 . O
O4 .4857(7) .4762(3) .7487(3) .0577(14) Uani d . 1 . O
O5 .9513(11) .2716(4) .7212(5) .090(2) Uani d . 1 . O
O6 1.0350(9) .2228(4) .8947(4) .088(2) Uani d . 1 . O
O7 1.2448(9) .1736(5) .7729(5) .107(2) Uani d . 1 . O
O8 .2060(8) .4999(4) .8392(4) .084(2) Uani d . 1 . O
O9 .4965(9) .6195(4) .8527(4) .078(2) Uani d . 1 . O
C1 .6260(13) .5043(6) .5453(5) .065(2) Uani d . 1 . C
H1 .4870(13) .5030(6) .5025(5) .071(6) Uiso calc R 1 . H
C2 .6236(11) .5751(6) .6304(5) .053(2) Uani d . 1 . C
H2 .4856(11) .6069(6) .6280(5) .071(6) Uiso calc R 1 . H
C3 .6829(10) .5090(6) .7187(5) .054(2) Uani d . 1 . C
H3 .7761(10) .5422(6) .7719(5) .071(6) Uiso calc R 1 . H
C4 .7931(13) .4248(6) .6817(6) .060(2) Uani d . 1 . C
H4 .9413(13) .4420(6) .6804(6) .071(6) Uiso calc R 1 . H
C5 .8296(14) .6373(7) .5281(6) .073(3) Uani d . 1 . C
C6 .6797(16) .7067(7) .4662(7) .116(4) Uani d . 1 . C
H6A .541(3) .701(3) .483(3) .135(12) Uiso calc R 1 . H
H6B .672(7) .691(3) .3987(7) .135(12) Uiso calc R 1 . H
H6C .731(5) .7719(8) .478(3) .135(12) Uiso calc R 1 . H
C7 1.0576(14) .6613(9) .5290(7) .117(4) Uani d . 1 . C
H7A 1.098(3) .716(3) .571(4) .135(12) Uiso calc R 1 . H
H7B 1.077(2) .677(5) .4643(11) .135(12) Uiso calc R 1 . H
H7C 1.1443(16) .6064(18) .552(4) .135(12) Uiso calc R 1 . H
C8 .7865(15) .3308(7) .7440(7) .093(3) Uani d . 1 . C
H8A .8107(15) .3461(7) .8128(7) .071(6) Uiso calc R 1 . H
H8B .6500(15) .2986(7) .7269(7) .071(6) Uiso calc R 1 . H
C9 .8762(13) .0925(6) .7708(6) .060(2) Uani d . 1 . C
C10 .9241(13) .0256(7) .7054(6) .069(2) Uani d . 1 . C
H10 1.0449(13) .0328(7) .6774(6) .071(6) Uiso calc R 1 . H
C11 .7895(15) -.0528(6) .6816(6) .071(3) Uani d . 1 . C
H11 .8188(15) -.0979(6) .6362(6) .071(6) Uiso calc R 1 . H
C12 .6131(14) -.0648(6) .7244(6) .067(2) Uani d . 1 . C
C13 .5662(13) .0018(7) .7884(7) .073(2) Uani d . 1 . C
H13 .4468(13) -.0060(7) .8172(7) .071(6) Uiso calc R 1 . H
C14 .6986(13) .0825(7) .8112(6) .073(2) Uani d . 1 . C
H14 .6650(13) .1294(7) .8539(6) .071(6) Uiso calc R 1 . H
C15 .4690(15) -.1508(7) .6983(7) .098(3) Uani d . 1 . C
H15A .342(4) -.1305(10) .656(3) .135(12) Uiso calc R 1 . H
H15B .433(7) -.178(3) .7564(8) .135(12) Uiso calc R 1 . H
H15C .541(4) -.1987(19) .666(4) .135(12) Uiso calc R 1 . H
C16 .5762(12) .4532(5) .9368(5) .053(2) Uani d . 1 . C
C17 .5057(13) .3636(6) .9601(5) .064(2) Uani d . 1 . C
H17 .3693(13) .3439(6) .9322(5) .071(6) Uiso calc R 1 . H
C18 .6300(14) .3027(6) 1.0230(6) .074(3) Uani d . 1 . C
H18 .5779(14) .2429(6) 1.0387(6) .071(6) Uiso calc R 1 . H
C19 .8363(14) .3311(6) 1.0634(5) .060(2) Uani d . 1 . C
C20 .9040(13) .4217(7) 1.0421(6) .070(2) Uani d . 1 . C
H20 1.0380(13) .4428(7) 1.0718(6) .071(6) Uiso calc R 1 . H
C21 .7799(12) .4810(6) .9787(5) .064(2) Uani d . 1 . C
H21 .8320(12) .5408(6) .9632(5) .071(6) Uiso calc R 1 . H
C22 .9748(16) .2618(7) 1.1279(6) .094(3) Uani d . 1 . C
H22A 1.020(8) .211(2) 1.0892(8) .135(12) Uiso calc R 1 . H
H22B .896(3) .234(3) 1.174(3) .135(12) Uiso calc R 1 . H
H22C 1.097(5) .2955(11) 1.162(3) .135(12) Uiso calc R 1 . H

loop_
_atom_type_symbol
_atom_type_description
_atom_type_scat_dispersion_real
_atom_type_scat_dispersion_imag
_atom_type_scat_source
C C 0.0033 0.0016 'International Tables Vol C Tables 4.2.6.8 and 6.1.1.4'
H H 0.0000 0.0000 'International Tables Vol C Tables 4.2.6.8 and 6.1.1.4'
O O 0.0106 0.0060 'International Tables Vol C Tables 4.2.6.8 and 6.1.1.4'
S S 0.1246 0.1234 'International Tables Vol C Tables 4.2.6.8 and 6.1.1.4'

loop_
_geom_angle_atom_site_label_1
_geom_angle_atom_site_label_2
_geom_angle_atom_site_label_3
_geom_angle
_geom_angle_publ_flag
O6 S1 O7 119.7(4) n
O6 S1 O5 113.3(4) n
O7 S1 O5 100.9(4) n
O6 S1 C9 109.0(4) n
O7 S1 C9 108.7(4) n
O5 S1 C9 103.9(3) n
O9 S2 O8 120.2(4) n
O9 S2 O4 108.4(3) n
O8 S2 O4 104.3(3) n
O9 S2 C16 109.7(4) n
O8 S2 C16 109.8(4) n
O4 S2 C16 102.9(3) n
C1 O1 C4 107.7(5) n
C1 O2 C5 109.1(7) n
C2 O3 C5 106.9(6) n
C3 O4 S2 117.7(4) n
C8 O5 S1 116.0(6) n
O1 C1 O2 111.9(7) n
O1 C1 C2 108.7(6) n
O2 C1 C2 104.4(6) n
O3 C2 C3 110.2(5) n
O3 C2 C1 105.4(6) n
C3 C2 C1 102.1(6) n
O4 C3 C4 109.8(6) n
O4 C3 C2 108.2(6) n
C4 C3 C2 104.5(6) n
O1 C4 C3 103.3(6) n
O1 C4 C8 112.1(7) n
C3 C4 C8 113.0(7) n
O2 C5 O3 105.2(7) n
O2 C5 C7 111.9(8) n
O3 C5 C7 109.2(7) n
O2 C5 C6 109.2(7) n
O3 C5 C6 108.5(7) n
C7 C5 C6 112.6(8) n
O5 C8 C4 105.0(7) n
C14 C9 C10 120.6(8) n
C14 C9 S1 120.0(7) n
C10 C9 S1 119.4(7) n
C9 C10 C11 118.9(8) n
C12 C11 C10 120.7(8) n
C13 C12 C11 120.0(9) n
C13 C12 C15 119.9(9) n
C11 C12 C15 120.1(9) n
C12 C13 C14 119.7(8) n
C9 C14 C13 120.1(9) n
C17 C16 C21 118.2(8) n
C17 C16 S2 120.2(7) n
C21 C16 S2 121.1(6) n
C18 C17 C16 121.9(8) n
C17 C18 C19 119.3(8) n
C20 C19 C18 118.6(8) n
C20 C19 C22 122.6(8) n
C18 C19 C22 118.8(8) n
C21 C20 C19 121.4(8) n
C20 C21 C16 120.5(8) n

loop_
_geom_bond_atom_site_label_1
_geom_bond_atom_site_label_2
_geom_bond_site_symmetry_2
_geom_bond_distance
_geom_bond_publ_flag
S1 O6 . 1.389(6) y
S1 O7 . 1.432(6) y
S1 O5 . 1.577(6) y
S1 C9 . 1.762(9) y
S2 O9 . 1.419(6) y
S2 O8 . 1.426(5) y
S2 O4 . 1.595(5) y
S2 C16 . 1.737(8) y
O1 C1 . 1.388(9) n
O1 C4 . 1.450(8) n
O2 C1 . 1.396(8) n
O2 C5 . 1.409(10) n
O3 C2 . 1.396(8) n
O3 C5 . 1.435(9) n
O4 C3 . 1.468(8) n
O5 C8 . 1.412(9) n
C1 C2 . 1.541(10) n
C2 C3 . 1.527(9) n
C3 C4 . 1.497(10) n
C4 C8 . 1.566(11) n
C5 C7 . 1.492(11) n
C5 C6 . 1.513(11) n
C9 C14 . 1.360(10) n
C9 C10 . 1.371(10) n
C10 C11 . 1.386(11) n
C11 C12 . 1.376(11) n
C12 C13 . 1.352(11) n
C12 C15 . 1.507(12) n
C13 C14 . 1.401(11) n
C16 C17 . 1.374(10) n
C16 C21 . 1.384(9) n
C17 C18 . 1.365(10) n
C18 C19 . 1.395(11) n
C19 C20 . 1.373(11) n
C19 C22 . 1.492(11) n
C20 C21 . 1.354(11) n

loop_
_geom_torsion_atom_site_label_1
_geom_torsion_atom_site_label_2
_geom_torsion_atom_site_label_3
_geom_torsion_atom_site_label_4
_geom_torsion
_geom_torsion_publ_flag
O9 S2 O4 C3 33.9(6) n
O8 S2 O4 C3 163.1(5) n
C16 S2 O4 C3 -82.3(5) n
O6 S1 O5 C8 -30.9(7) n
O7 S1 O5 C8 -160.1(7) n
C9 S1 O5 C8 87.3(7) n
C4 O1 C1 O2 92.2(7) n
C4 O1 C1 C2 -22.6(8) n
C5 O2 C1 O1 -131.7(7) n
C5 O2 C1 C2 -14.3(8) n
C5 O3 C2 C3 130.7(6) n
C5 O3 C2 C1 21.3(7) n
O1 C1 C2 O3 115.0(7) n
O2 C1 C2 O3 -4.6(7) n
O1 C1 C2 C3 -0.1(8) n
O2 C1 C2 C3 -119.7(6) n
S2 O4 C3 C4 140.0(5) n
S2 O4 C3 C2 -106.5(5) n
O3 C2 C3 O4 153.2(6) n
C1 C2 C3 O4 -95.3(6) n
O3 C2 C3 C4 -89.9(7) n
C1 C2 C3 C4 21.7(7) n
C1 O1 C4 C3 36.4(8) n
C1 O1 C4 C8 158.3(7) n
O4 C3 C4 O1 80.5(7) n
C2 C3 C4 O1 -35.3(7) n
O4 C3 C4 C8 -40.9(8) y
C2 C3 C4 C8 -156.7(7) n
C1 O2 C5 O3 27.8(8) n
C1 O2 C5 C7 146.3(7) n
C1 O2 C5 C6 -88.4(8) n
C2 O3 C5 O2 -30.5(8) n
C2 O3 C5 C7 -150.8(7) n
C2 O3 C5 C6 86.2(8) n
S1 O5 C8 C4 156.3(5) y
O1 C4 C8 O5 82.9(8) n
C3 C4 C8 O5 -160.8(7) n
O6 S1 C9 C14 30.9(8) n
O7 S1 C9 C14 163.0(7) n
O5 S1 C9 C14 -90.1(7) n
O6 S1 C9 C10 -150.7(6) n
O7 S1 C9 C10 -18.6(8) n
O5 S1 C9 C10 88.2(7) n
C14 C9 C10 C11 -0.5(12) n
S1 C9 C10 C11 -178.9(6) n
C9 C10 C11 C12 -1.4(12) n
C10 C11 C12 C13 1.8(12) n
C10 C11 C12 C15 -179.6(7) n
C11 C12 C13 C14 -0.3(12) n
C15 C12 C13 C14 -178.9(7) n
C10 C9 C14 C13 2.1(12) n
S1 C9 C14 C13 -179.6(6) n
C12 C13 C14 C9 -1.7(12) n
O9 S2 C16 C17 163.6(6) n
O8 S2 C16 C17 29.5(7) n
O4 S2 C16 C17 -81.1(6) n
O9 S2 C16 C21 -25.0(7) n
O8 S2 C16 C21 -159.1(6) n
O4 S2 C16 C21 90.2(6) n
C21 C16 C17 C18 0.3(12) n
S2 C16 C17 C18 171.9(6) n
C16 C17 C18 C19 -1.3(13) n
C17 C18 C19 C20 3.1(12) n
C17 C18 C19 C22 -176.8(8) n
C18 C19 C20 C21 -3.9(13) n
C22 C19 C20 C21 175.9(8) n
C19 C20 C21 C16 2.9(12) n
C17 C16 C21 C20 -1.1(11) n
S2 C16 C21 C20 -172.6(6) n

loop_
_cod_related_entry_id
_cod_related_entry_database
_cod_related_entry_code
1 ChemSpider 20001345
